data_4123020
loop_
_publ_author_name
'Ullman, Andrew M.'
'Liu, Yi'
'Huynh, Michael'
'Bediako, D. Kwabena'
'Wang, Hongsen'
'Anderson, Bryce L.'
'Powers, David C.'
'Breen, John J.'
'Abru\~na, H\'ector D'
'Nocera, Daniel G.'

_publ_section_title
;
 Water Oxidation Catalysis by Co(II) Impurities in Co(III)4O4 Cubanes.
;
_journal_name_full 'Journal of the American Chemical Society'
_journal_page_first 141204115603004
_journal_paper_doi 10.1021/ja5110393
_journal_year 2014
_chemical_formula_moiety 'C28 H32 Co4 N4 O12, F6 P, C2 H3 N'
_chemical_formula_sum 'C30 H35 Co4 F6 N5 O12 P'
_chemical_formula_weight 1044.85
_chemical_name_systematic
;
 ?
;
_space_group_crystal_system orthorhombic
_space_group_IT_number 61
_space_group_name_Hall '-P 2ac 2ab'
_space_group_name_H-M_alt 'P b c a'
_symmetry_space_group_name_Hall '-P 2ac 2ab'
_symmetry_space_group_name_H-M 'P b c a'
_atom_sites_solution_hydrogens geom
_atom_sites_solution_primary direct
_audit_creation_date 2014-04-29
_audit_creation_method
;
Olex2 1.2
(compiled 2014.02.28 svn.r2899 for OlexSys, GUI svn.r4781)
;
_cell_angle_alpha 90
_cell_angle_beta 90
_cell_angle_gamma 90
_cell_formula_units_Z 8
_cell_length_a 19.2399(15)
_cell_length_b 16.7691(13)
_cell_length_c 24.620(2)
_cell_measurement_reflns_used 9231
_cell_measurement_temperature 15
_cell_measurement_theta_max 16.69
_cell_measurement_theta_min 2.37
_cell_volume 7943.3(11)
_computing_molecular_graphics 'Olex2 (Dolomanov et al., 2009)'
_computing_publication_material 'Olex2 (Dolomanov et al., 2009)'
_computing_structure_refinement 'XL (Sheldrick, 2008)'
_computing_structure_solution 'XS (Sheldrick, 2008)'
_diffrn_ambient_temperature 15
_diffrn_measured_fraction_theta_full 0.997
_diffrn_measured_fraction_theta_max 0.997
_diffrn_measurement_device_type 'Bruker APEX-II CCD'
_diffrn_measurement_method '\f and \w scans'
_diffrn_radiation_monochromator 'Si 1 1 1'
_diffrn_radiation_type synchrotron
_diffrn_radiation_wavelength 0.41328
_diffrn_reflns_av_R_equivalents 0.0593
_diffrn_reflns_av_unetI/netI 0.0346
_diffrn_reflns_Laue_measured_fraction_full 0.997
_diffrn_reflns_Laue_measured_fraction_max 0.997
_diffrn_reflns_limit_h_max 24
_diffrn_reflns_limit_h_min -19
_diffrn_reflns_limit_k_max 17
_diffrn_reflns_limit_k_min -20
_diffrn_reflns_limit_l_max 30
_diffrn_reflns_limit_l_min -30
_diffrn_reflns_number 70744
_diffrn_reflns_point_group_measured_fraction_full 0.997
_diffrn_reflns_point_group_measured_fraction_max 0.997
_diffrn_reflns_theta_full 14.357
_diffrn_reflns_theta_max 14.968
_diffrn_reflns_theta_min 0.962
_diffrn_source synchrotron
_diffrn_standards_number 0
_exptl_absorpt_coefficient_mu 0.924
_exptl_absorpt_correction_T_max 0.7440
_exptl_absorpt_correction_T_min 0.5906
_exptl_absorpt_correction_type multi-scan
_exptl_absorpt_process_details
;
SADABS-2012/1 (Bruker,2012) was used for absorption correction.
wR2(int) was 0.0966 before and 0.0668 after correction.
The Ratio of minimum to maximum transmission is 0.7938.
The \l/2 correction factor is 0.0015.
;
_exptl_crystal_density_diffrn 1.736
_exptl_crystal_F_000 4184
_exptl_crystal_size_max 0.05
_exptl_crystal_size_mid 0.02
_exptl_crystal_size_min 0.02
_refine_diff_density_max 1.099
_refine_diff_density_min -1.477
_refine_diff_density_rms 0.406
_refine_ls_extinction_method none
_refine_ls_goodness_of_fit_ref 1.211
_refine_ls_hydrogen_treatment constr
_refine_ls_matrix_type full
_refine_ls_number_parameters 528
_refine_ls_number_reflns 8092
_refine_ls_number_restraints 236
_refine_ls_restrained_S_all 1.194
_refine_ls_R_factor_all 0.0527
_refine_ls_R_factor_gt 0.0336
_refine_ls_shift/su_max 0.002
_refine_ls_shift/su_mean 0.000
_refine_ls_structure_factor_coef Fsqd
_refine_ls_weighting_details
;
 w=1/[\s^2^(Fo^2^)+(0.0663P)^2^+3.3313P]
 where P=(Fo^2^+2Fc^2^)/3
;
_refine_ls_weighting_scheme calc
_refine_ls_wR_factor_gt 0.0931
_refine_ls_wR_factor_ref 0.1187
_reflns_Friedel_coverage 0.000
_reflns_number_gt 6658
_reflns_number_total 8092
_reflns_threshold_expression 'I > 2\s(I)'
_cod_data_source_file ja5110393_si_002.cif
_cod_data_source_block Co4O4OAc4py4PF6
_cod_depositor_comments
;

2020-09-22
Z value and formula fixed to values more according to usual
chemical conventions.                 miguel
;
_cod_original_formula_weight 553.77
_cod_original_formula_moiety '0.53(C28 H32 Co4 N4 O12), 0.53(F6 P), 0.53(C2 H3 N)'
_cod_original_formula_units_Z 15
_cod_original_formula_sum 'C16 H18.67 Co2.13 F3.20 N2.67 O6.40 P0.53'
_cod_database_code 4123020
_shelxl_version_number 2013-2
_shelx_space_group_comment
;
The symmetry employed for this shelxl refinement is uniquely defined
by the following loop, which should always be used as a source of
symmetry information in preference to the above space-group names.
They are only intended as comments.
;
_olex2_refinement_description
;
1. Fixed Uiso
 At 1.2 times of:
  All C(H) groups
 At 1.5 times of:
  All C(H,H,H) groups
2. Rigid bond restraints
 All non-hydrogen atoms
 with sigma for 1-2 distances of 0.01 and sigma for 1-3 distances of 0.01
3.a Aromatic/amide H refined with riding coordinates:
 C00S(H00S), C00T(H00T), C00U(H00U), C00V(H00V), C00Y(H00Y), C00Z(H00Z),
 C010(H010), C012(H012), C013(H013), C016(H016), C017(H017), C018(H018),
 C019(H019), C01A(H01A), C01B(H01B), C01D(H01F), C01E(H01G), C01F(H01H),
 C01G(H01I), C01H(H01J)
3.b Idealised Me refined as rotating group:
 C00W(H00A,H00B,H00C), C01C(H01C,H01D,H01E), C01I(H01K,H01L,H01M), C01L(H01Q,
 H01R,H01S), C01M(H01N,H01O,H01P)
;

loop_
_space_group_symop_operation_xyz
'x, y, z'
'-x+1/2, -y, z+1/2'
'-x, y+1/2, -z+1/2'
'x+1/2, -y+1/2, -z'
'-x, -y, -z'
'x-1/2, y, -z-1/2'
'x, -y-1/2, z-1/2'
'-x-1/2, y-1/2, z'

loop_
_atom_site_label
_atom_site_type_symbol
_atom_site_fract_x
_atom_site_fract_y
_atom_site_fract_z
_atom_site_U_iso_or_equiv
_atom_site_adp_type
_atom_site_occupancy
_atom_site_site_symmetry_order
_atom_site_calc_flag
_atom_site_refinement_flags_posn
_atom_site_refinement_flags_adp
Co01 Co 0.63569(2) 0.23086(2) 0.63129(2) 0.00675(11) Uani 1 1 d . U
Co02 Co 0.60688(2) 0.07807(2) 0.68095(2) 0.00705(11) Uani 1 1 d . U
Co03 Co 0.73784(2) 0.12107(2) 0.64965(2) 0.00628(11) Uani 1 1 d . U
Co04 Co 0.63190(2) 0.09337(2) 0.57325(2) 0.00746(11) Uani 1 1 d . U
P005 P 0.73809(5) 0.23863(6) 0.85093(4) 0.0186(2) Uani 1 1 d . U
O006 O 0.57456(10) 0.14366(12) 0.62438(8) 0.0086(4) Uani 1 1 d . U
O007 O 0.66538(10) 0.16885(12) 0.69189(9) 0.0083(4) Uani 1 1 d . U
O008 O 0.79277(10) 0.21532(12) 0.66422(9) 0.0092(4) Uani 1 1 d . U
F009 F 0.68082(12) 0.17077(13) 0.86012(9) 0.0309(5) Uani 1 1 d . U
O00A O 0.60407(10) 0.27810(13) 0.56544(9) 0.0099(4) Uani 1 1 d . U
O00B O 0.65659(10) 0.01971(13) 0.73778(9) 0.0102(4) Uani 1 1 d . U
O00C O 0.67372(10) 0.04203(12) 0.63188(8) 0.0076(4) Uani 1 1 d . U
O00D O 0.71019(10) 0.30830(12) 0.64349(9) 0.0088(4) Uani 1 1 d . U
O00E O 0.59212(11) 0.16251(13) 0.51755(9) 0.0111(4) Uani 1 1 d . U
O00F O 0.69790(10) 0.17121(12) 0.58982(9) 0.0085(4) Uani 1 1 d . U
F00G F 0.67905(11) 0.30544(14) 0.85815(10) 0.0315(5) Uani 1 1 d . U
F00H F 0.79719(12) 0.17270(14) 0.84407(10) 0.0355(6) Uani 1 1 d . U
F00I F 0.79434(12) 0.30618(14) 0.84272(11) 0.0376(6) Uani 1 1 d . U
O00J O 0.76499(10) 0.06360(12) 0.71489(9) 0.0093(4) Uani 1 1 d . U
F00K F 0.75167(12) 0.23943(14) 0.91559(9) 0.0303(5) Uani 1 1 d . U
F00L F 0.72244(12) 0.23723(14) 0.78605(9) 0.0311(5) Uani 1 1 d . U
O00M O 0.56345(11) 0.00811(13) 0.56731(9) 0.0111(5) Uani 1 1 d . U
O00N O 0.54729(10) -0.00670(13) 0.65852(9) 0.0106(4) Uani 1 1 d . U
N00O N 0.53781(13) 0.11465(15) 0.73380(11) 0.0098(5) Uani 1 1 d . U
N00P N 0.56970(13) 0.29501(15) 0.67370(10) 0.0091(5) Uani 1 1 d . U
N00Q N 0.81256(13) 0.07452(15) 0.60897(11) 0.0092(5) Uani 1 1 d . U
N00R N 0.69231(13) 0.04116(15) 0.52065(11) 0.0108(5) Uani 1 1 d . U
C00S C 0.50261(16) 0.29922(19) 0.65790(14) 0.0137(7) Uani 1 1 d . U
H00S H 0.4880 0.2683 0.6287 0.016 Uiso 1 1 calc R .
C00T C 0.83541(16) 0.00030(18) 0.61992(13) 0.0116(6) Uani 1 1 d . U
H00T H 0.8115 -0.0306 0.6451 0.014 Uiso 1 1 calc R .
C00U C 0.46981(15) 0.12130(19) 0.72161(14) 0.0128(7) Uani 1 1 d . U
H00U H 0.4548 0.1068 0.6871 0.015 Uiso 1 1 calc R .
C00V C 0.84581(16) 0.11802(19) 0.57090(13) 0.0124(6) Uani 1 1 d . U
H00V H 0.8289 0.1684 0.5622 0.015 Uiso 1 1 calc R .
C00W C 0.57212(17) 0.2850(2) 0.47289(14) 0.0152(7) Uani 1 1 d . U
H00A H 0.5262 0.2706 0.4611 0.023 Uiso 1 1 calc GR .
H00B H 0.6048 0.2736 0.4445 0.023 Uiso 1 1 calc GR .
H00C H 0.5734 0.3408 0.4813 0.023 Uiso 1 1 calc GR .
C00X C 0.59078(15) 0.23766(19) 0.52266(13) 0.0106(6) Uani 1 1 d . U
C00Y C 0.51308(18) 0.1635(2) 0.82278(14) 0.0242(8) Uani 1 1 d . U
H00Y H 0.5291 0.1775 0.8571 0.029 Uiso 1 1 calc R .
C00Z C 0.45514(16) 0.3477(2) 0.68345(14) 0.0171(7) Uani 1 1 d . U
H00Z H 0.4094 0.3498 0.6713 0.021 Uiso 1 1 calc R .
C010 C 0.90421(17) 0.0899(2) 0.54451(14) 0.0169(7) Uani 1 1 d . U
H010 H 0.9267 0.1211 0.5187 0.020 Uiso 1 1 calc R .
C011 C 0.77109(15) 0.28622(18) 0.65756(12) 0.0089(6) Uani 1 1 d . U
C012 C 0.71805(17) 0.0813(2) 0.47739(13) 0.0162(7) Uani 1 1 d . U
H012 H 0.7052 0.1343 0.4723 0.019 Uiso 1 1 calc R .
C013 C 0.44379(18) 0.1708(2) 0.80979(14) 0.0187(7) Uani 1 1 d . U
H013 H 0.4123 0.1902 0.8352 0.022 Uiso 1 1 calc R .
C014 C 0.72233(16) 0.02497(18) 0.74437(13) 0.0110(6) Uani 1 1 d . U
C015 C 0.53599(15) -0.02405(18) 0.60852(13) 0.0116(6) Uani 1 1 d . U
C016 C 0.54443(18) 0.3883(2) 0.74457(14) 0.0170(7) Uani 1 1 d . U
H016 H 0.5598 0.4177 0.7742 0.020 Uiso 1 1 calc R .
C017 C 0.92870(17) 0.0147(2) 0.55712(14) 0.0187(7) Uani 1 1 d . U
H017 H 0.9685 -0.0049 0.5405 0.022 Uiso 1 1 calc R .
C018 C 0.58968(16) 0.3385(2) 0.71683(13) 0.0132(7) Uani 1 1 d . U
H018 H 0.6356 0.3351 0.7285 0.016 Uiso 1 1 calc R .
C019 C 0.47588(17) 0.3935(2) 0.72756(14) 0.0170(7) Uani 1 1 d . U
H019 H 0.4446 0.4269 0.7452 0.020 Uiso 1 1 calc R .
C01A C 0.55836(17) 0.1349(2) 0.78391(14) 0.0204(8) Uani 1 1 d . U
H01A H 0.6051 0.1294 0.7929 0.024 Uiso 1 1 calc R .
C01B C 0.71152(16) -0.03531(19) 0.52789(14) 0.0134(7) Uani 1 1 d . U
H01B H 0.6942 -0.0633 0.5576 0.016 Uiso 1 1 calc R .
C01C C 0.48400(18) -0.0894(2) 0.59856(15) 0.0209(8) Uani 1 1 d . U
H01C H 0.4762 -0.0948 0.5602 0.031 Uiso 1 1 calc GR .
H01D H 0.4410 -0.0764 0.6163 0.031 Uiso 1 1 calc GR .
H01E H 0.5016 -0.1387 0.6128 0.031 Uiso 1 1 calc GR .
C01D C 0.42160(16) 0.1490(2) 0.75878(14) 0.0173(7) Uani 1 1 d . U
H01F H 0.3749 0.1529 0.7494 0.021 Uiso 1 1 calc R .
C01E C 0.78219(18) -0.0327(2) 0.44818(15) 0.0224(8) Uani 1 1 d . U
H01G H 0.8121 -0.0576 0.4239 0.027 Uiso 1 1 calc R .
C01F C 0.76270(18) 0.0461(2) 0.44064(15) 0.0222(8) Uani 1 1 d . U
H01H H 0.7795 0.0750 0.4112 0.027 Uiso 1 1 calc R .
C01G C 0.89328(16) -0.0311(2) 0.59484(14) 0.0154(7) Uani 1 1 d . U
H01I H 0.9084 -0.0823 0.6031 0.018 Uiso 1 1 calc R .
C01H C 0.75634(18) -0.0735(2) 0.49241(15) 0.0204(8) Uani 1 1 d . U
H01J H 0.7689 -0.1263 0.4984 0.025 Uiso 1 1 calc R .
C01I C 0.75281(17) -0.0179(2) 0.79231(14) 0.0189(7) Uani 1 1 d . U
H01K H 0.7597 0.0192 0.8215 0.028 Uiso 1 1 calc GR .
H01L H 0.7966 -0.0409 0.7823 0.028 Uiso 1 1 calc GR .
H01M H 0.7216 -0.0593 0.8038 0.028 Uiso 1 1 calc GR .
N01J N 0.89910(17) 0.2883(2) 0.52491(18) 0.0394(10) Uani 1 1 d . U
C01K C 0.90705(17) 0.3307(2) 0.48855(17) 0.0230(8) Uani 1 1 d . U
C01L C 0.91780(19) 0.3865(2) 0.44445(16) 0.0245(8) Uani 1 1 d . U
H01Q H 0.8802 0.3821 0.4190 0.037 Uiso 1 1 calc GR .
H01R H 0.9609 0.3745 0.4265 0.037 Uiso 1 1 calc GR .
H01S H 0.9194 0.4397 0.4586 0.037 Uiso 1 1 calc GR .
C01M C 0.82379(17) 0.3502(2) 0.66861(15) 0.0197(8) Uani 1 1 d . U
H01N H 0.8348 0.3508 0.7066 0.029 Uiso 1 1 calc GR .
H01O H 0.8051 0.4010 0.6582 0.029 Uiso 1 1 calc GR .
H01P H 0.8652 0.3396 0.6481 0.029 Uiso 1 1 calc GR .

loop_
_atom_site_aniso_label
_atom_site_aniso_U_11
_atom_site_aniso_U_22
_atom_site_aniso_U_33
_atom_site_aniso_U_23
_atom_site_aniso_U_13
_atom_site_aniso_U_12
Co01 0.00557(19) 0.0041(2) 0.0106(2) 0.00005(16) 0.00041(15) 0.00066(15)
Co02 0.0054(2) 0.0051(2) 0.0107(2) -0.00115(16) 0.00088(15) -0.00097(15)
Co03 0.0053(2) 0.0035(2) 0.0100(2) -0.00028(16) 0.00079(15) -0.00017(15)
Co04 0.0070(2) 0.0052(2) 0.0102(2) -0.00052(16) 0.00062(16) 0.00004(15)
P005 0.0157(4) 0.0149(5) 0.0252(5) 0.0040(4) 0.0011(4) 0.0009(3)
O006 0.0064(9) 0.0053(10) 0.0140(11) 0.0014(8) 0.0007(8) -0.0004(8)
O007 0.0057(10) 0.0049(10) 0.0142(11) 0.0006(8) 0.0006(8) -0.0006(8)
O008 0.0075(10) 0.0063(10) 0.0138(11) 0.0003(9) 0.0007(8) 0.0015(8)
F009 0.0339(12) 0.0265(13) 0.0324(13) 0.0061(10) -0.0072(10) -0.0107(10)
O00A 0.0103(10) 0.0078(11) 0.0114(11) 0.0018(9) 0.0006(8) 0.0008(8)
O00B 0.0094(10) 0.0079(11) 0.0132(12) 0.0004(9) 0.0011(8) -0.0013(8)
O00C 0.0075(10) 0.0044(10) 0.0109(11) 0.0011(8) 0.0009(8) -0.0002(8)
O00D 0.0083(10) 0.0061(10) 0.0120(11) -0.0004(8) 0.0003(8) 0.0005(8)
O00E 0.0101(10) 0.0087(11) 0.0146(11) -0.0005(9) -0.0008(9) -0.0005(8)
O00F 0.0078(10) 0.0055(10) 0.0121(11) -0.0001(8) -0.0003(8) 0.0003(8)
F00G 0.0250(11) 0.0272(12) 0.0424(14) 0.0062(11) 0.0068(10) 0.0081(9)
F00H 0.0369(13) 0.0339(14) 0.0358(14) 0.0051(11) 0.0050(11) 0.0207(11)
F00I 0.0249(12) 0.0291(13) 0.0587(17) 0.0108(12) 0.0021(11) -0.0080(10)
O00J 0.0090(10) 0.0066(10) 0.0122(11) -0.0006(9) 0.0014(8) -0.0010(8)
F00K 0.0341(12) 0.0291(13) 0.0277(12) -0.0008(10) -0.0045(10) -0.0032(10)
F00L 0.0388(13) 0.0290(13) 0.0254(12) 0.0024(10) 0.0030(10) 0.0068(10)
O00M 0.0115(10) 0.0093(11) 0.0124(11) -0.0024(9) -0.0010(9) -0.0019(8)
O00N 0.0097(10) 0.0072(11) 0.0150(12) -0.0015(9) 0.0012(9) -0.0019(8)
N00O 0.0075(12) 0.0087(13) 0.0131(14) 0.0010(10) 0.0005(10) -0.0003(10)
N00P 0.0081(12) 0.0060(13) 0.0131(14) 0.0020(10) 0.0000(10) -0.0001(9)
N00Q 0.0093(12) 0.0076(13) 0.0107(13) -0.0016(10) -0.0004(10) -0.0027(10)
N00R 0.0103(12) 0.0100(13) 0.0119(13) -0.0013(11) 0.0000(10) -0.0002(10)
C00S 0.0096(14) 0.0114(16) 0.0200(18) -0.0010(13) 0.0000(13) -0.0005(12)
C00T 0.0123(14) 0.0069(15) 0.0155(17) 0.0002(13) 0.0014(12) -0.0003(12)
C00U 0.0091(14) 0.0116(16) 0.0178(17) -0.0001(13) -0.0013(12) -0.0019(12)
C00V 0.0145(15) 0.0067(15) 0.0160(17) -0.0013(13) 0.0018(13) -0.0013(12)
C00W 0.0162(16) 0.0110(16) 0.0183(18) 0.0005(13) -0.0002(13) 0.0011(13)
C00X 0.0059(13) 0.0114(16) 0.0145(16) 0.0008(13) 0.0019(12) 0.0007(11)
C00Y 0.0185(17) 0.040(2) 0.0140(18) -0.0065(16) -0.0030(14) 0.0130(16)
C00Z 0.0079(15) 0.0171(18) 0.026(2) 0.0008(15) 0.0019(13) 0.0008(13)
C010 0.0187(17) 0.0153(18) 0.0168(18) 0.0005(14) 0.0070(14) -0.0019(13)
C011 0.0118(14) 0.0072(15) 0.0078(15) -0.0013(12) 0.0019(12) 0.0006(12)
C012 0.0171(16) 0.0193(18) 0.0122(17) 0.0022(14) 0.0008(13) 0.0032(13)
C013 0.0185(16) 0.0188(18) 0.0189(18) 0.0027(14) 0.0103(14) 0.0060(14)
C014 0.0129(14) 0.0056(15) 0.0145(16) -0.0032(12) 0.0009(12) -0.0006(12)
C015 0.0091(14) 0.0074(15) 0.0184(17) -0.0017(13) 0.0019(12) 0.0012(11)
C016 0.0205(17) 0.0126(17) 0.0180(18) -0.0061(14) 0.0026(14) -0.0019(13)
C017 0.0171(16) 0.0171(18) 0.0219(19) -0.0040(14) 0.0081(14) 0.0043(13)
C018 0.0129(15) 0.0138(17) 0.0131(16) -0.0006(13) -0.0002(12) 0.0000(12)
C019 0.0177(16) 0.0107(16) 0.0227(19) -0.0022(14) 0.0096(14) 0.0016(13)
C01A 0.0112(15) 0.030(2) 0.0194(18) -0.0056(16) -0.0019(14) 0.0052(14)
C01B 0.0141(15) 0.0083(15) 0.0179(18) -0.0023(13) -0.0018(13) -0.0004(12)
C01C 0.0217(18) 0.0188(19) 0.022(2) -0.0027(15) 0.0013(15) -0.0104(14)
C01D 0.0093(15) 0.0154(17) 0.027(2) 0.0022(15) 0.0030(13) 0.0005(13)
C01E 0.0180(17) 0.030(2) 0.0188(19) -0.0112(16) 0.0022(14) 0.0053(15)
C01F 0.0242(18) 0.029(2) 0.0136(17) 0.0002(15) 0.0028(14) 0.0043(15)
C01G 0.0157(16) 0.0095(16) 0.0209(18) 0.0027(13) 0.0032(13) 0.0040(13)
C01H 0.0209(17) 0.0134(17) 0.027(2) -0.0064(15) -0.0012(15) 0.0034(14)
C01I 0.0152(16) 0.0228(19) 0.0185(18) 0.0069(15) -0.0011(13) -0.0014(14)
N01J 0.0209(17) 0.0218(19) 0.075(3) 0.0127(19) 0.0079(17) 0.0014(14)
C01K 0.0118(16) 0.0122(18) 0.045(2) -0.0018(17) 0.0019(15) 0.0008(13)
C01L 0.0171(17) 0.031(2) 0.025(2) -0.0004(16) 0.0013(15) 0.0024(16)
C01M 0.0160(16) 0.0086(16) 0.034(2) 0.0013(15) -0.0103(15) -0.0015(13)

loop_
_atom_type_symbol
_atom_type_description
_atom_type_scat_dispersion_real
_atom_type_scat_dispersion_imag
_atom_type_scat_source
C C 0.0000 0.0010 'International Tables Vol C Tables 4.2.6.8 and 6.1.1.4'
H H 0.0000 0.0000 'International Tables Vol C Tables 4.2.6.8 and 6.1.1.4'
Co Co 0.2160 0.3550 'International Tables Vol C Tables 4.2.6.8 and 6.1.1.4'
F F 0.0040 0.0030 'International Tables Vol C Tables 4.2.6.8 and 6.1.1.4'
N N 0.0010 0.0010 'International Tables Vol C Tables 4.2.6.8 and 6.1.1.4'
O O 0.0020 0.0020 'International Tables Vol C Tables 4.2.6.8 and 6.1.1.4'
P P 0.0350 0.0310 'International Tables Vol C Tables 4.2.6.8 and 6.1.1.4'

loop_
_geom_angle_atom_site_label_1
_geom_angle_atom_site_label_2
_geom_angle_atom_site_label_3
_geom_angle
Co03 Co01 Co02 58.044(15)
Co04 Co01 Co02 57.646(15)
Co04 Co01 Co03 62.203(15)
O006 Co01 Co02 39.75(6)
O006 Co01 Co03 86.62(6)
O006 Co01 Co04 43.64(6)
O006 Co01 O007 80.47(9)
O006 Co01 O00A 92.67(9)
O006 Co01 O00D 170.34(9)
O006 Co01 N00P 93.99(10)
O007 Co01 Co02 40.83(6)
O007 Co01 Co03 44.52(6)
O007 Co01 Co04 87.52(6)
O007 Co01 O00D 91.28(9)
O007 Co01 N00P 94.37(10)
O00A Co01 Co02 131.85(7)
O00A Co01 Co03 130.65(7)
O00A Co01 Co04 84.07(7)
O00A Co01 O007 171.52(9)
O00A Co01 O00D 95.09(9)
O00A Co01 N00P 91.04(10)
O00D Co01 Co02 131.54(6)
O00D Co01 Co03 83.96(6)
O00D Co01 Co04 131.62(6)
O00D Co01 N00P 91.62(10)
O00F Co01 Co02 83.07(7)
O00F Co01 Co03 42.85(6)
O00F Co01 Co04 43.36(6)
O00F Co01 O006 86.27(9)
O00F Co01 O007 86.77(9)
O00F Co01 O00A 87.83(9)
O00F Co01 O00D 88.28(9)
O00F Co01 N00P 178.85(10)
N00P Co01 Co02 97.84(8)
N00P Co01 Co03 138.27(8)
N00P Co01 Co04 136.70(8)
Co03 Co02 Co01 58.007(14)
Co04 Co02 Co01 57.854(14)
Co04 Co02 Co03 62.267(15)
O006 Co02 Co01 39.84(6)
O006 Co02 Co03 86.65(6)
O006 Co02 Co04 43.77(6)
O006 Co02 O007 80.40(9)
O006 Co02 O00B 169.60(9)
O006 Co02 O00N 91.30(9)
O006 Co02 N00O 94.85(10)
O007 Co02 Co01 40.68(6)
O007 Co02 Co03 44.50(6)
O007 Co02 Co04 87.58(7)
O007 Co02 O00B 90.56(9)
O007 Co02 N00O 93.24(10)
O00B Co02 Co01 130.65(6)
O00B Co02 Co03 83.27(6)
O00B Co02 Co04 131.36(6)
O00B Co02 N00O 90.76(10)
O00C Co02 Co01 83.17(6)
O00C Co02 Co03 42.84(6)
O00C Co02 Co04 43.42(6)
O00C Co02 O006 86.43(9)
O00C Co02 O007 86.75(9)
O00C Co02 O00B 87.94(9)
O00C Co02 O00N 89.17(9)
O00C Co02 N00O 178.70(10)
O00N Co02 Co01 130.75(7)
O00N Co02 Co03 132.01(7)
O00N Co02 Co04 83.91(7)
O00N Co02 O007 170.96(9)
O00N Co02 O00B 97.36(9)
O00N Co02 N00O 91.03(10)
N00O Co02 Co01 97.67(8)
N00O Co02 Co03 136.94(8)
N00O Co02 Co04 137.88(8)
Co01 Co03 Co02 63.949(16)
Co01 Co03 Co04 58.598(15)
Co02 Co03 Co04 58.439(15)
O007 Co03 Co01 44.26(6)
O007 Co03 Co02 44.42(6)
O007 Co03 Co04 84.53(6)
O007 Co03 O008 87.43(9)
O007 Co03 O00J 87.38(9)
O007 Co03 N00Q 178.17(10)
O008 Co03 Co01 82.71(6)
O008 Co03 Co02 131.85(6)
O008 Co03 Co04 130.91(7)
O008 Co03 O00J 96.03(9)
O00C Co03 Co01 87.95(6)
O00C Co03 Co02 42.91(6)
O00C Co03 Co04 41.01(6)
O00C Co03 O007 86.74(9)
O00C Co03 O008 170.57(9)
O00C Co03 O00J 91.11(9)
O00C Co03 N00Q 94.83(10)
O00F Co03 Co01 42.91(6)
O00F Co03 Co02 87.80(6)
O00F Co03 Co04 41.09(6)
O00F Co03 O007 86.57(9)
O00F Co03 O008 90.19(9)
O00F Co03 O00C 82.08(9)
O00F Co03 O00J 171.13(9)
O00F Co03 N00Q 94.58(10)
O00J Co03 Co01 131.62(6)
O00J Co03 Co02 83.34(6)
O00J Co03 Co04 131.71(6)
N00Q Co03 Co01 136.66(8)
N00Q Co03 Co02 136.98(8)
N00Q Co03 Co04 97.28(8)
N00Q Co03 O008 91.14(10)
N00Q Co03 O00J 91.62(10)
Co01 Co04 Co03 59.199(14)
Co02 Co04 Co01 64.500(16)
Co02 Co04 Co03 59.294(15)
O006 Co04 Co01 43.93(6)
O006 Co04 Co02 43.95(6)
O006 Co04 Co03 84.43(6)
O006 Co04 O00E 88.50(9)
O006 Co04 O00M 89.01(9)
O006 Co04 N00R 179.39(10)
O00C Co04 Co01 88.45(7)
O00C Co04 Co02 43.46(6)
O00C Co04 Co03 40.99(6)
O00C Co04 O006 86.66(9)
O00C Co04 O00E 171.07(9)
O00C Co04 O00F 81.95(9)
O00C Co04 O00M 90.63(9)
O00C Co04 N00R 92.85(10)
O00E Co04 Co01 82.87(6)
O00E Co04 Co02 132.43(7)
O00E Co04 Co03 130.99(6)
O00F Co04 Co01 43.31(6)
O00F Co04 Co02 88.46(7)
O00F Co04 Co03 40.98(6)
O00F Co04 O006 86.50(9)
O00F Co04 O00E 90.28(9)
O00F Co04 O00M 171.53(9)
O00F Co04 N00R 93.08(10)
O00M Co04 Co01 132.90(7)
O00M Co04 Co02 83.32(6)
O00M Co04 Co03 131.37(7)
O00M Co04 O00E 96.78(9)
N00R Co04 Co01 135.72(8)
N00R Co04 Co02 135.62(8)
N00R Co04 Co03 94.96(8)
N00R Co04 O00E 91.94(10)
N00R Co04 O00M 91.36(10)
F009 P005 F00G 89.62(13)
F009 P005 F00K 88.73(12)
F009 P005 F00L 90.06(13)
F00G P005 F00K 89.96(13)
F00G P005 F00L 89.31(13)
F00H P005 F009 90.74(14)
F00H P005 F00G 179.51(16)
F00H P005 F00K 89.70(13)
F00H P005 F00L 91.03(13)
F00I P005 F009 179.13(15)
F00I P005 F00G 89.92(13)
F00I P005 F00H 89.72(14)
F00I P005 F00K 90.54(14)
F00I P005 F00L 90.66(14)
F00K P005 F00L 178.60(13)
Co02 O006 Co01 100.41(10)
Co04 O006 Co01 92.43(9)
Co04 O006 Co02 92.27(9)
Co01 O007 Co02 98.49(9)
Co01 O007 Co03 91.22(9)
Co02 O007 Co03 91.09(9)
C011 O008 Co03 124.13(19)
C00X O00A Co01 123.0(2)
C014 O00B Co02 122.7(2)
Co03 O00C Co02 94.25(9)
Co03 O00C Co04 98.00(9)
Co04 O00C Co02 93.12(9)
C011 O00D Co01 121.42(19)
C00X O00E Co04 122.0(2)
Co01 O00F Co04 93.34(9)
Co03 O00F Co01 94.24(10)
Co03 O00F Co04 97.93(10)
C014 O00J Co03 123.37(19)
C015 O00M Co04 122.3(2)
C015 O00N Co02 123.3(2)
C00U N00O Co02 122.5(2)
C01A N00O Co02 119.4(2)
C01A N00O C00U 118.1(3)
C00S N00P Co01 119.6(2)
C018 N00P Co01 122.2(2)
C018 N00P C00S 118.2(3)
C00T N00Q Co03 121.1(2)
C00T N00Q C00V 118.9(3)
C00V N00Q Co03 119.9(2)
C012 N00R Co04 121.2(2)
C01B N00R Co04 120.3(2)
C01B N00R C012 118.5(3)
N00P C00S C00Z 122.3(3)
N00Q C00T C01G 121.8(3)
N00O C00U C01D 122.1(3)
N00Q C00V C010 121.9(3)
O00A C00X C00W 116.1(3)
O00E C00X O00A 127.3(3)
O00E C00X C00W 116.7(3)
C013 C00Y C01A 118.7(3)
C00S C00Z C019 119.6(3)
C00V C010 C017 118.9(3)
O008 C011 O00D 127.4(3)
O008 C011 C01M 115.1(3)
O00D C011 C01M 117.5(3)
N00R C012 C01F 122.1(3)
C01D C013 C00Y 119.3(3)
O00B C014 C01I 117.0(3)
O00J C014 O00B 126.9(3)
O00J C014 C01I 116.1(3)
O00M C015 O00N 127.0(3)
O00M C015 C01C 117.3(3)
O00N C015 C01C 115.7(3)
C018 C016 C019 119.1(3)
C010 C017 C01G 119.3(3)
N00P C018 C016 122.4(3)
C016 C019 C00Z 118.3(3)
N00O C01A C00Y 122.7(3)
N00R C01B C01H 121.8(3)
C013 C01D C00U 119.0(3)
C01H C01E C01F 118.8(3)
C012 C01F C01E 119.2(3)
C00T C01G C017 119.1(3)
C01E C01H C01B 119.6(3)
N01J C01K C01L 177.7(4)

loop_
_geom_bond_atom_site_label_1
_geom_bond_atom_site_label_2
_geom_bond_distance
Co01 Co02 2.8926(6)
Co01 Co03 2.7307(6)
Co01 Co04 2.7135(6)
Co01 O006 1.884(2)
Co01 O007 1.906(2)
Co01 O00A 1.904(2)
Co01 O00D 1.957(2)
Co01 O00F 1.864(2)
Co01 N00P 1.965(3)
Co02 Co03 2.7318(6)
Co02 Co04 2.7072(6)
Co02 O006 1.881(2)
Co02 O007 1.912(2)
Co02 O00B 1.957(2)
Co02 O00C 1.865(2)
Co02 O00N 1.908(2)
Co02 N00O 1.958(3)
Co03 Co04 2.8122(6)
Co03 O007 1.915(2)
Co03 O008 1.935(2)
Co03 O00C 1.863(2)
Co03 O00F 1.862(2)
Co03 O00J 1.945(2)
Co03 N00Q 1.918(3)
Co04 O006 1.874(2)
Co04 O00C 1.863(2)
Co04 O00E 1.952(2)
Co04 O00F 1.866(2)
Co04 O00M 1.949(2)
Co04 N00R 1.948(3)
P005 F009 1.600(2)
P005 F00G 1.605(2)
P005 F00H 1.595(2)
P005 F00I 1.580(2)
P005 F00K 1.613(2)
P005 F00L 1.626(2)
O008 C011 1.271(4)
O00A C00X 1.279(4)
O00B C014 1.278(4)
O00D C011 1.277(4)
O00E C00X 1.267(4)
O00J C014 1.273(4)
O00M C015 1.265(4)
O00N C015 1.283(4)
N00O C00U 1.347(4)
N00O C01A 1.339(4)
N00P C00S 1.350(4)
N00P C018 1.345(4)
N00Q C00T 1.347(4)
N00Q C00V 1.349(4)
N00R C012 1.354(4)
N00R C01B 1.347(4)
C00S C00Z 1.375(5)
C00T C01G 1.378(4)
C00U C01D 1.383(5)
C00V C010 1.381(5)
C00W C00X 1.503(5)
C00Y C013 1.376(5)
C00Y C01A 1.380(5)
C00Z C019 1.389(5)
C010 C017 1.382(5)
C011 C01M 1.501(4)
C012 C01F 1.380(5)
C013 C01D 1.376(5)
C014 C01I 1.501(4)
C015 C01C 1.504(4)
C016 C018 1.386(5)
C016 C019 1.387(5)
C017 C01G 1.384(5)
C01B C01H 1.384(5)
C01E C01F 1.387(5)
C01E C01H 1.378(5)
N01J C01K 1.153(5)
C01K C01L 1.448(5)
